data_1515665
loop_
_publ_author_name
'Neu, Rebecca C.'
'Otten, Edwin'
'Lough, Alan'
'Stephan, Douglas W.'

_publ_section_title
;
 The synthesis and exchange chemistry of frustrated Lewis pair--nitrous
 oxide complexes
;
_journal_issue 1
_journal_name_full 'Chemical Science'
_journal_page_first 170
_journal_paper_doi 10.1039/c0sc00398k
_journal_volume 2
_journal_year 2011
_chemical_formula_sum 'C57 H60 B F20 N2 O2 P Zr'
_chemical_formula_weight 1318.07
_space_group_IT_number 15
_symmetry_cell_setting monoclinic
_symmetry_space_group_name_Hall '-C 2yc'
_symmetry_space_group_name_H-M 'C 1 2/c 1'
_atom_sites_solution_hydrogens geom
_atom_sites_solution_primary direct
_atom_sites_solution_secondary difmap
_audit_creation_method SHELXL-97
_cell_angle_alpha 90.00
_cell_angle_beta 122.397(5)
_cell_angle_gamma 90.00
_cell_formula_units_Z 8
_cell_length_a 36.218(7)
_cell_length_b 12.304(3)
_cell_length_c 31.224(10)
_cell_measurement_reflns_used 6058
_cell_measurement_temperature 150(2)
_cell_measurement_theta_max 20.79
_cell_measurement_theta_min 2.25
_cell_volume 11749(5)
_computing_cell_refinement 'Bruker SAINT'
_computing_data_collection 'Bruker APEX2'
_computing_data_reduction 'Bruker SAINT'
_computing_molecular_graphics 'Bruker SHELXTL'
_computing_publication_material 'Bruker SHELXTL'
_computing_structure_refinement 'SHELXL-97 (Sheldrick, 2008)'
_computing_structure_solution 'SHELXS-97 (Sheldrick, 2008)'
_diffrn_ambient_temperature 150(2)
_diffrn_measured_fraction_theta_full 0.994
_diffrn_measured_fraction_theta_max 0.994
_diffrn_measurement_device_type 'Bruker APEX-II CCD'
_diffrn_measurement_method '\f and \w scans'
_diffrn_radiation_monochromator graphite
_diffrn_radiation_source 'fine-focus sealed tube'
_diffrn_radiation_type MoK\a
_diffrn_radiation_wavelength 0.71073
_diffrn_reflns_av_R_equivalents 0.0000
_diffrn_reflns_av_sigmaI/netI 0.1013
_diffrn_reflns_limit_h_max 39
_diffrn_reflns_limit_h_min -46
_diffrn_reflns_limit_k_max 16
_diffrn_reflns_limit_k_min 0
_diffrn_reflns_limit_l_max 40
_diffrn_reflns_limit_l_min 0
_diffrn_reflns_number 13566
_diffrn_reflns_theta_full 27.61
_diffrn_reflns_theta_max 27.61
_diffrn_reflns_theta_min 1.78
_exptl_absorpt_coefficient_mu 0.321
_exptl_absorpt_correction_T_max 0.7456
_exptl_absorpt_correction_T_min 0.6761
_exptl_absorpt_correction_type multi-scan
_exptl_crystal_colour yellow
_exptl_crystal_density_diffrn 1.490
_exptl_crystal_density_method 'not measured'
_exptl_crystal_description block
_exptl_crystal_F_000 5376
_exptl_crystal_size_max 0.25
_exptl_crystal_size_mid 0.22
_exptl_crystal_size_min 0.20
_refine_diff_density_max 0.826
_refine_diff_density_min -0.688
_refine_diff_density_rms 0.086
_refine_ls_extinction_method none
_refine_ls_goodness_of_fit_ref 0.996
_refine_ls_hydrogen_treatment constr
_refine_ls_matrix_type full
_refine_ls_number_parameters 760
_refine_ls_number_reflns 13566
_refine_ls_number_restraints 60
_refine_ls_restrained_S_all 1.008
_refine_ls_R_factor_all 0.1266
_refine_ls_R_factor_gt 0.0587
_refine_ls_shift/su_max 0.015
_refine_ls_shift/su_mean 0.000
_refine_ls_structure_factor_coef Fsqd
_refine_ls_weighting_details 'calc w=1/[\s^2^(Fo^2^)+(0.0638P)^2^+0.0000P] where P=(Fo^2^+2Fc^2^)/3'
_refine_ls_weighting_scheme calc
_refine_ls_wR_factor_gt 0.1238
_refine_ls_wR_factor_ref 0.1425
_reflns_number_gt 7588
_reflns_number_total 13566
_reflns_threshold_expression >2sigma(I)
_cod_data_source_file c0sc00398k.txt
_cod_data_source_block C57H60BF20N2O2PZr_compound13
_cod_depositor_comments
;
The following automatic conversions were performed:

'_symmetry_cell_setting' value 'Monoclinic' changed to 'monoclinic'
according to
/usr/data/users/saulius/automatic-downloads/retrospective/RSC/lib/dictionaries/cif_core.dic
dictionary named 'cif_core.dic' version 2.4.2 from 2011-04-26.

Automatic conversion script
Id: cif_fix_values 2281 2013-09-26 08:29:07Z andrius 
;
_cod_original_sg_symbol_H-M C2/c
_cod_database_code 1515665

loop_
_symmetry_equiv_pos_as_xyz
'x, y, z'
'-x, y, -z+1/2'
'x+1/2, y+1/2, z'
'-x+1/2, y+1/2, -z+1/2'
'-x, -y, -z'
'x, -y, z-1/2'
'-x+1/2, -y+1/2, -z'
'x+1/2, -y+1/2, z-1/2'

loop_
_atom_site_label
_atom_site_type_symbol
_atom_site_fract_x
_atom_site_fract_y
_atom_site_fract_z
_atom_site_U_iso_or_equiv
_atom_site_adp_type
_atom_site_occupancy
_atom_site_symmetry_multiplicity
_atom_site_calc_flag
_atom_site_refinement_flags
_atom_site_disorder_assembly
_atom_site_disorder_group
Zr1 Zr 0.618036(11) -0.06781(3) 0.691417(13) 0.02444(10) Uani 1 1 d . . .
P1 P 0.66969(3) 0.27463(9) 0.82902(4) 0.0381(3) Uani 1 1 d D . .
O1 O 0.63387(8) 0.0971(2) 0.71809(10) 0.0333(6) Uani 1 1 d . A .
O2 O 0.63440(8) -0.1309(2) 0.75534(9) 0.0334(6) Uani 1 1 d . . .
N1 N 0.64915(10) 0.2270(3) 0.76991(12) 0.0364(8) Uani 1 1 d . A .
N2 N 0.64968(10) 0.1250(3) 0.76497(12) 0.0363(8) Uani 1 1 d . . .
C1 C 0.54345(11) -0.0922(3) 0.67996(14) 0.0339(10) Uani 1 1 d . . .
C2 C 0.54518(11) 0.0166(3) 0.66838(14) 0.0310(9) Uani 1 1 d . . .
C3 C 0.54651(11) 0.0199(3) 0.62389(14) 0.0309(9) Uani 1 1 d . . .
C4 C 0.54445(11) -0.0879(3) 0.60741(14) 0.0323(9) Uani 1 1 d . . .
C5 C 0.54440(11) -0.1583(3) 0.64363(15) 0.0339(9) Uani 1 1 d . . .
C6 C 0.53944(13) -0.1334(4) 0.72245(16) 0.0544(13) Uani 1 1 d . . .
H6A H 0.5087 -0.1320 0.7120 0.082 Uiso 1 1 calc R . .
H6B H 0.5566 -0.0870 0.7523 0.082 Uiso 1 1 calc R . .
H6C H 0.5505 -0.2081 0.7308 0.082 Uiso 1 1 calc R . .
C7 C 0.54246(13) 0.1132(4) 0.69568(16) 0.0494(12) Uani 1 1 d . . .
H7A H 0.5117 0.1332 0.6808 0.074 Uiso 1 1 calc R . .
H7B H 0.5582 0.1743 0.6926 0.074 Uiso 1 1 calc R . .
H7C H 0.5556 0.0952 0.7316 0.074 Uiso 1 1 calc R . .
C8 C 0.54478(14) 0.1220(3) 0.59674(17) 0.0495(12) Uani 1 1 d . . .
H8A H 0.5156 0.1543 0.5809 0.074 Uiso 1 1 calc R . .
H8B H 0.5510 0.1049 0.5706 0.074 Uiso 1 1 calc R . .
H8C H 0.5666 0.1736 0.6210 0.074 Uiso 1 1 calc R . .
C9 C 0.53339(13) -0.1218(4) 0.55564(15) 0.0458(11) Uani 1 1 d . . .
H9A H 0.5015 -0.1237 0.5324 0.069 Uiso 1 1 calc R . .
H9B H 0.5454 -0.1943 0.5576 0.069 Uiso 1 1 calc R . .
H9C H 0.5460 -0.0697 0.5432 0.069 Uiso 1 1 calc R . .
C10 C 0.53948(14) -0.2800(4) 0.64009(19) 0.0555(13) Uani 1 1 d . . .
H10A H 0.5120 -0.3003 0.6371 0.083 Uiso 1 1 calc R . .
H10B H 0.5641 -0.3133 0.6707 0.083 Uiso 1 1 calc R . .
H10C H 0.5392 -0.3059 0.6102 0.083 Uiso 1 1 calc R . .
C11 C 0.67777(12) -0.1917(3) 0.70185(15) 0.0321(9) Uani 1 1 d . . .
C12 C 0.64846(11) -0.1807(3) 0.64890(14) 0.0288(8) Uani 1 1 d . . .
C13 C 0.65068(11) -0.0717(3) 0.63559(14) 0.0282(8) Uani 1 1 d . . .
C14 C 0.68057(12) -0.0151(3) 0.68003(15) 0.0322(9) Uani 1 1 d . . .
C15 C 0.69747(11) -0.0890(3) 0.72116(14) 0.0345(10) Uani 1 1 d . . .
C16 C 0.68732(14) -0.2967(4) 0.73021(17) 0.0497(12) Uani 1 1 d . . .
H16A H 0.7017 -0.3468 0.7192 0.075 Uiso 1 1 calc R . .
H16B H 0.6599 -0.3290 0.7233 0.075 Uiso 1 1 calc R . .
H16C H 0.7066 -0.2830 0.7667 0.075 Uiso 1 1 calc R . .
C17 C 0.62784(13) -0.2771(3) 0.61402(15) 0.0379(10) Uani 1 1 d . . .
H17A H 0.6508 -0.3266 0.6184 0.057 Uiso 1 1 calc R . .
H17B H 0.6107 -0.2519 0.5788 0.057 Uiso 1 1 calc R . .
H17C H 0.6086 -0.3152 0.6222 0.057 Uiso 1 1 calc R . .
C18 C 0.63198(13) -0.0267(3) 0.58348(15) 0.0389(10) Uani 1 1 d . . .
H18A H 0.6557 -0.0115 0.5780 0.058 Uiso 1 1 calc R . .
H18B H 0.6162 0.0408 0.5800 0.058 Uiso 1 1 calc R . .
H18C H 0.6118 -0.0796 0.5584 0.058 Uiso 1 1 calc R . .
C19 C 0.69403(14) 0.1013(3) 0.68212(17) 0.0477(12) Uani 1 1 d . . .
H19A H 0.7128 0.1070 0.6685 0.072 Uiso 1 1 calc R . .
H19B H 0.7101 0.1265 0.7174 0.072 Uiso 1 1 calc R . .
H19C H 0.6679 0.1464 0.6619 0.072 Uiso 1 1 calc R . .
C20 C 0.73180(13) -0.0622(4) 0.77533(16) 0.0505(12) Uani 1 1 d . . .
H20A H 0.7584 -0.0370 0.7773 0.076 Uiso 1 1 calc R . .
H20B H 0.7385 -0.1273 0.7964 0.076 Uiso 1 1 calc R . .
H20C H 0.7209 -0.0049 0.7876 0.076 Uiso 1 1 calc R . .
C21 C 0.65265(14) -0.1840(4) 0.80195(16) 0.0513(12) Uani 1 1 d . . .
H21A H 0.6443 -0.1460 0.8231 0.077 Uiso 1 1 calc R . .
H21B H 0.6846 -0.1844 0.8191 0.077 Uiso 1 1 calc R . .
H21C H 0.6419 -0.2590 0.7963 0.077 Uiso 1 1 calc R . .
C22 C 0.62753(16) 0.3810(4) 0.8158(2) 0.056(2) Uiso 0.653(4) 1 d PD A 1
C23 C 0.6439(3) 0.4757(6) 0.8545(3) 0.067(2) Uiso 0.653(4) 1 d PD A 1
H23A H 0.6199 0.5271 0.8444 0.101 Uiso 0.653(4) 1 calc PR A 1
H23B H 0.6681 0.5131 0.8551 0.101 Uiso 0.653(4) 1 calc PR A 1
H23C H 0.6540 0.4469 0.8883 0.101 Uiso 0.653(4) 1 calc PR A 1
C25 C 0.61331(17) 0.4392(4) 0.76595(19) 0.0717(16) Uani 1 1 d D A 1
H25A H 0.5914 0.4947 0.7593 0.108 Uiso 0.653(4) 1 calc PR A 1
H25B H 0.6006 0.3864 0.7381 0.108 Uiso 0.653(4) 1 calc PR A 1
H25C H 0.6388 0.4739 0.7685 0.108 Uiso 0.653(4) 1 calc PR A 1
C27 C 0.5850(2) 0.3348(7) 0.8091(3) 0.067(2) Uiso 0.653(4) 1 d PD A 1
H27A H 0.5646 0.3944 0.8021 0.101 Uiso 0.653(4) 1 calc PR A 1
H27B H 0.5919 0.2973 0.8402 0.101 Uiso 0.653(4) 1 calc PR A 1
H27C H 0.5717 0.2834 0.7807 0.101 Uiso 0.653(4) 1 calc PR A 1
C26 C 0.67260(15) 0.1744(4) 0.87501(16) 0.0442(17) Uiso 0.653(4) 1 d PD A 1
C28 C 0.63511(16) 0.0924(4) 0.85180(19) 0.0717(17) Uani 1 1 d D A 1
H28A H 0.6387 0.0422 0.8781 0.108 Uiso 0.653(4) 1 calc PR A 1
H28B H 0.6353 0.0514 0.8250 0.108 Uiso 0.653(4) 1 calc PR A 1
H28C H 0.6072 0.1310 0.8373 0.108 Uiso 0.653(4) 1 calc PR A 1
C29 C 0.67451(18) 0.2294(4) 0.91992(17) 0.0710(16) Uani 1 1 d D A 1
H29A H 0.6760 0.1739 0.9433 0.107 Uiso 0.653(4) 1 calc PR A 1
H29B H 0.6482 0.2738 0.9077 0.107 Uiso 0.653(4) 1 calc PR A 1
H29C H 0.7005 0.2758 0.9376 0.107 Uiso 0.653(4) 1 calc PR A 1
C31 C 0.7120(2) 0.1024(6) 0.8897(3) 0.063(2) Uiso 0.653(4) 1 d PD A 1
H31A H 0.7151 0.0476 0.9142 0.095 Uiso 0.653(4) 1 calc PR A 1
H31B H 0.7385 0.1472 0.9050 0.095 Uiso 0.653(4) 1 calc PR A 1
H31C H 0.7077 0.0663 0.8594 0.095 Uiso 0.653(4) 1 calc PR A 1
C30 C 0.72148(14) 0.3402(4) 0.84390(19) 0.0410(16) Uiso 0.653(4) 1 d PD A 1
C24 C 0.7145(2) 0.4370(5) 0.8093(3) 0.0512(19) Uiso 0.653(4) 1 d PD A 1
H24A H 0.7429 0.4681 0.8190 0.077 Uiso 0.653(4) 1 calc PR A 1
H24B H 0.6968 0.4924 0.8128 0.077 Uiso 0.653(4) 1 calc PR A 1
H24C H 0.6993 0.4124 0.7740 0.077 Uiso 0.653(4) 1 calc PR A 1
C32 C 0.7498(2) 0.3766(7) 0.8997(2) 0.066(2) Uiso 0.653(4) 1 d PD A 1
H32A H 0.7768 0.4102 0.9058 0.098 Uiso 0.653(4) 1 calc PR A 1
H32B H 0.7571 0.3133 0.9219 0.098 Uiso 0.653(4) 1 calc PR A 1
H32C H 0.7335 0.4294 0.9068 0.098 Uiso 0.653(4) 1 calc PR A 1
C33 C 0.7462(3) 0.2578(7) 0.8312(4) 0.050(3) Uiso 0.653(4) 1 d PD A 1
H33A H 0.7739 0.2898 0.8389 0.075 Uiso 0.653(4) 1 calc PR A 1
H33B H 0.7284 0.2394 0.7951 0.075 Uiso 0.653(4) 1 calc PR A 1
H33C H 0.7521 0.1919 0.8515 0.075 Uiso 0.653(4) 1 calc PR A 1
C22A C 0.6589(2) 0.4226(4) 0.8159(3) 0.058(4) Uiso 0.347(4) 1 d PD A 2
C23A C 0.6702(4) 0.4752(9) 0.8667(4) 0.039(3) Uiso 0.347(4) 1 d PD A 2
H23D H 0.6652 0.5537 0.8620 0.058 Uiso 0.347(4) 1 calc PR A 2
H23E H 0.7010 0.4612 0.8927 0.058 Uiso 0.347(4) 1 calc PR A 2
H23F H 0.6516 0.4437 0.8775 0.058 Uiso 0.347(4) 1 calc PR A 2
C25A C 0.61331(17) 0.4392(4) 0.76595(19) 0.0717(16) Uani 0.00 1 d PD A 2
H25D H 0.6081 0.5170 0.7583 0.108 Uiso 0.347(4) 1 calc PR A 2
H25E H 0.5904 0.4094 0.7703 0.108 Uiso 0.347(4) 1 calc PR A 2
H25F H 0.6128 0.4017 0.7379 0.108 Uiso 0.347(4) 1 calc PR A 2
C27A C 0.6957(3) 0.4611(10) 0.8082(5) 0.037(3) Uiso 0.347(4) 1 d PD A 2
H27D H 0.6925 0.5392 0.8008 0.055 Uiso 0.347(4) 1 calc PR A 2
H27E H 0.6936 0.4215 0.7797 0.055 Uiso 0.347(4) 1 calc PR A 2
H27F H 0.7242 0.4471 0.8391 0.055 Uiso 0.347(4) 1 calc PR A 2
C26A C 0.6451(2) 0.2122(5) 0.86264(19) 0.041(3) Uiso 0.347(4) 1 d PD A 2
C28A C 0.63511(16) 0.0924(4) 0.85180(19) 0.0717(17) Uani 0.00 1 d PD A 2
H28D H 0.6220 0.0654 0.8702 0.108 Uiso 0.347(4) 1 calc PR A 2
H28E H 0.6622 0.0527 0.8629 0.108 Uiso 0.347(4) 1 calc PR A 2
H28F H 0.6147 0.0817 0.8153 0.108 Uiso 0.347(4) 1 calc PR A 2
C29A C 0.67451(18) 0.2294(4) 0.91992(17) 0.0710(16) Uani 0.00 1 d PD A 2
H29D H 0.6609 0.1965 0.9367 0.107 Uiso 0.347(4) 1 calc PR A 2
H29E H 0.6786 0.3074 0.9273 0.107 Uiso 0.347(4) 1 calc PR A 2
H29F H 0.7030 0.1952 0.9325 0.107 Uiso 0.347(4) 1 calc PR A 2
C31A C 0.5973(3) 0.2477(11) 0.8338(5) 0.051(4) Uiso 0.347(4) 1 d PD A 2
H31D H 0.5830 0.2173 0.8504 0.077 Uiso 0.347(4) 1 calc PR A 2
H31E H 0.5824 0.2215 0.7988 0.077 Uiso 0.347(4) 1 calc PR A 2
H31F H 0.5957 0.3273 0.8339 0.077 Uiso 0.347(4) 1 calc PR A 2
C30A C 0.72880(18) 0.2316(7) 0.8684(3) 0.055(4) Uiso 0.347(4) 1 d PD A 2
C24A C 0.7386(4) 0.1120(8) 0.8861(5) 0.051(4) Uiso 0.347(4) 1 d PD A 2
H24D H 0.7703 0.1003 0.9061 0.076 Uiso 0.347(4) 1 calc PR A 2
H24E H 0.7252 0.0639 0.8565 0.076 Uiso 0.347(4) 1 calc PR A 2
H24F H 0.7266 0.0958 0.9071 0.076 Uiso 0.347(4) 1 calc PR A 2
C32A C 0.7587(4) 0.3015(10) 0.9158(4) 0.043(3) Uiso 0.347(4) 1 d PD A 2
H32D H 0.7886 0.2729 0.9333 0.065 Uiso 0.347(4) 1 calc PR A 2
H32E H 0.7480 0.2992 0.9387 0.065 Uiso 0.347(4) 1 calc PR A 2
H32F H 0.7586 0.3768 0.9054 0.065 Uiso 0.347(4) 1 calc PR A 2
C33A C 0.7523(6) 0.2315(14) 0.8392(6) 0.041(4) Uiso 0.347(4) 1 d PD A 2
H33D H 0.7828 0.2094 0.8621 0.061 Uiso 0.347(4) 1 calc PR A 2
H33E H 0.7513 0.3046 0.8263 0.061 Uiso 0.347(4) 1 calc PR A 2
H33F H 0.7376 0.1803 0.8108 0.061 Uiso 0.347(4) 1 calc PR A 2
F1 F 0.82107(7) -0.07662(19) 0.88420(8) 0.0430(6) Uani 1 1 d . . .
F2 F 0.85038(8) -0.0555(2) 0.82345(9) 0.0589(7) Uani 1 1 d . . .
F3 F 0.93735(9) -0.0670(2) 0.85966(10) 0.0598(7) Uani 1 1 d . . .
F4 F 0.99505(7) -0.1025(2) 0.96041(9) 0.0494(6) Uani 1 1 d . . .
F5 F 0.96657(6) -0.12234(17) 1.02247(8) 0.0337(5) Uani 1 1 d . . .
F6 F 0.83781(9) 0.09308(18) 0.95618(10) 0.0553(7) Uani 1 1 d . . .
F7 F 0.86420(12) 0.2903(2) 0.99587(12) 0.0880(11) Uani 1 1 d . . .
F8 F 0.93748(12) 0.3153(2) 1.08993(14) 0.1003(12) Uani 1 1 d . . .
F9 F 0.98355(9) 0.1372(2) 1.14321(12) 0.0803(10) Uani 1 1 d . . .
F10 F 0.95825(7) -0.0582(2) 1.10495(9) 0.0494(6) Uani 1 1 d . . .
F11 F 0.81419(7) 0.00335(19) 1.02086(8) 0.0411(6) Uani 1 1 d . . .
F12 F 0.73422(7) -0.0612(2) 0.98881(10) 0.0625(8) Uani 1 1 d . . .
F13 F 0.69763(7) -0.2327(2) 0.92403(10) 0.0653(8) Uani 1 1 d . . .
F14 F 0.74556(8) -0.3408(2) 0.89405(10) 0.0596(7) Uani 1 1 d . . .
F15 F 0.82737(7) -0.28176(18) 0.92830(9) 0.0442(6) Uani 1 1 d . . .
F16 F 0.88144(7) -0.14291(18) 1.09230(8) 0.0381(5) Uani 1 1 d . . .
F17 F 0.91054(8) -0.3144(2) 1.15369(9) 0.0529(7) Uani 1 1 d . . .
F18 F 0.94317(7) -0.48958(18) 1.13249(9) 0.0452(6) Uani 1 1 d . . .
F19 F 0.94581(7) -0.48900(17) 1.04674(9) 0.0426(6) Uani 1 1 d . . .
F20 F 0.91979(7) -0.31855(16) 0.98711(8) 0.0332(5) Uani 1 1 d . . .
C67 C 0.89201(12) -0.1043(3) 0.95697(14) 0.0279(8) Uani 1 1 d . . .
C68 C 0.86465(13) -0.0851(3) 0.90586(15) 0.0345(9) Uani 1 1 d . . .
C69 C 0.87931(13) -0.0733(3) 0.87326(15) 0.0392(10) Uani 1 1 d . . .
C70 C 0.92320(15) -0.0785(3) 0.89131(17) 0.0418(10) Uani 1 1 d . . .
C71 C 0.95207(13) -0.0953(3) 0.94194(16) 0.0370(10) Uani 1 1 d . . .
C72 C 0.93633(12) -0.1071(3) 0.97300(14) 0.0295(9) Uani 1 1 d . . .
C73 C 0.89575(13) 0.0055(3) 1.02858(15) 0.0313(9) Uani 1 1 d . . .
C74 C 0.87479(16) 0.1000(3) 1.00338(18) 0.0456(11) Uani 1 1 d . . .
C75 C 0.8874(2) 0.2037(4) 1.0224(2) 0.0583(14) Uani 1 1 d . . .
C76 C 0.9247(2) 0.2155(4) 1.0701(2) 0.0611(15) Uani 1 1 d . . .
C77 C 0.94720(15) 0.1272(4) 1.0960(2) 0.0519(13) Uani 1 1 d . . .
C78 C 0.93312(13) 0.0245(3) 1.07548(17) 0.0369(10) Uani 1 1 d . . .
C79 C 0.82567(11) -0.1345(3) 0.97551(14) 0.0287(8) Uani 1 1 d . . .
C80 C 0.79947(12) -0.0836(3) 0.98944(14) 0.0317(9) Uani 1 1 d . . .
C81 C 0.75712(12) -0.1151(4) 0.97280(16) 0.0408(11) Uani 1 1 d . . .
C82 C 0.73865(13) -0.2006(4) 0.94073(16) 0.0449(11) Uani 1 1 d . . .
C83 C 0.76318(13) -0.2552(3) 0.92583(16) 0.0424(11) Uani 1 1 d . . .
C84 C 0.80509(12) -0.2216(3) 0.94344(15) 0.0332(9) Uani 1 1 d . . .
C85 C 0.90021(10) -0.2187(3) 1.03727(13) 0.0230(8) Uani 1 1 d . . .
C86 C 0.89846(11) -0.2258(3) 1.08013(14) 0.0286(9) Uani 1 1 d . . .
C87 C 0.91284(12) -0.3135(3) 1.11215(14) 0.0327(9) Uani 1 1 d . . .
C88 C 0.92949(12) -0.4030(3) 1.10170(15) 0.0332(9) Uani 1 1 d . . .
C89 C 0.93084(11) -0.4018(3) 1.05886(15) 0.0304(9) Uani 1 1 d . . .
C90 C 0.91681(11) -0.3118(3) 1.02822(14) 0.0260(8) Uani 1 1 d . . .
B1 B 0.87853(13) -0.1127(3) 0.99917(16) 0.0258(9) Uani 1 1 d . . .

loop_
_atom_site_aniso_label
_atom_site_aniso_U_11
_atom_site_aniso_U_22
_atom_site_aniso_U_33
_atom_site_aniso_U_23
_atom_site_aniso_U_13
_atom_site_aniso_U_12
Zr1 0.02439(17) 0.02747(19) 0.02073(19) 0.00036(17) 0.01161(15) -0.00043(16)
P1 0.0463(6) 0.0441(7) 0.0335(6) -0.0143(5) 0.0278(5) -0.0160(5)
O1 0.0367(14) 0.0352(16) 0.0284(16) -0.0105(12) 0.0177(13) -0.0052(12)
O2 0.0299(13) 0.0465(17) 0.0208(14) 0.0071(13) 0.0117(12) 0.0022(12)
N2 0.0373(18) 0.036(2) 0.033(2) -0.0060(16) 0.0178(16) -0.0035(16)
N1 0.050(2) 0.036(2) 0.036(2) -0.0127(16) 0.0317(17) -0.0110(16)
C1 0.0187(17) 0.054(3) 0.025(2) 0.006(2) 0.0088(16) 0.0026(17)
C2 0.0201(18) 0.040(2) 0.025(2) -0.0040(18) 0.0066(16) 0.0050(17)
C3 0.0270(19) 0.037(2) 0.023(2) 0.0035(18) 0.0091(17) 0.0026(17)
C4 0.0264(19) 0.043(3) 0.022(2) -0.0045(18) 0.0096(17) -0.0025(17)
C5 0.0272(19) 0.037(2) 0.031(2) -0.0012(19) 0.0110(18) -0.0054(17)
C6 0.038(2) 0.091(4) 0.043(3) 0.014(3) 0.027(2) 0.000(2)
C7 0.031(2) 0.060(3) 0.044(3) -0.016(2) 0.012(2) 0.010(2)
C8 0.050(3) 0.043(3) 0.046(3) 0.018(2) 0.019(2) 0.009(2)
C9 0.036(2) 0.068(3) 0.029(2) -0.009(2) 0.014(2) -0.001(2)
C10 0.043(3) 0.046(3) 0.066(3) -0.005(3) 0.022(2) -0.016(2)
C11 0.035(2) 0.034(2) 0.032(2) 0.0095(19) 0.0220(19) 0.0107(18)
C12 0.0283(19) 0.030(2) 0.030(2) -0.0006(17) 0.0168(18) 0.0031(16)
C13 0.0332(19) 0.030(2) 0.025(2) 0.0024(18) 0.0185(17) 0.0007(18)
C14 0.034(2) 0.039(2) 0.033(2) -0.0039(19) 0.0236(19) -0.0067(18)
C15 0.0241(18) 0.051(3) 0.028(2) -0.005(2) 0.0132(17) -0.0020(18)
C16 0.055(3) 0.050(3) 0.050(3) 0.018(2) 0.032(2) 0.023(2)
C17 0.047(2) 0.029(2) 0.042(3) -0.005(2) 0.028(2) 0.0019(19)
C18 0.049(2) 0.042(2) 0.032(2) 0.000(2) 0.025(2) 0.000(2)
C19 0.053(3) 0.049(3) 0.053(3) -0.010(2) 0.036(2) -0.021(2)
C20 0.034(2) 0.078(3) 0.038(3) -0.005(2) 0.018(2) -0.006(2)
C21 0.052(3) 0.070(3) 0.037(3) 0.021(2) 0.027(2) 0.021(2)
C25 0.084(4) 0.060(3) 0.072(4) -0.013(3) 0.041(3) 0.018(3)
C28 0.080(4) 0.090(4) 0.065(4) -0.002(3) 0.052(3) -0.035(3)
C29 0.106(4) 0.079(4) 0.039(3) -0.001(3) 0.046(3) -0.003(3)
C25A 0.084(4) 0.060(3) 0.072(4) -0.013(3) 0.041(3) 0.018(3)
C28A 0.080(4) 0.090(4) 0.065(4) -0.002(3) 0.052(3) -0.035(3)
C29A 0.106(4) 0.079(4) 0.039(3) -0.001(3) 0.046(3) -0.003(3)
F1 0.0370(12) 0.0604(16) 0.0269(13) 0.0028(12) 0.0140(10) 0.0082(12)
F2 0.0725(17) 0.077(2) 0.0274(14) 0.0105(13) 0.0272(13) 0.0142(15)
F3 0.0813(18) 0.0751(19) 0.0542(17) 0.0019(15) 0.0571(15) -0.0004(15)
F4 0.0457(14) 0.0578(16) 0.0614(17) -0.0045(13) 0.0398(13) -0.0076(12)
F5 0.0297(11) 0.0384(13) 0.0311(13) -0.0007(10) 0.0151(10) -0.0037(10)
F6 0.100(2) 0.0346(15) 0.0471(17) 0.0146(12) 0.0499(17) 0.0197(14)
F7 0.181(3) 0.0247(15) 0.101(3) 0.0170(16) 0.104(3) 0.0152(18)
F8 0.152(3) 0.0358(17) 0.152(3) -0.0484(19) 0.108(3) -0.0431(19)
F9 0.0587(17) 0.073(2) 0.106(3) -0.0599(19) 0.0417(18) -0.0322(15)
F10 0.0347(12) 0.0487(16) 0.0526(16) -0.0224(13) 0.0154(12) -0.0023(12)
F11 0.0452(13) 0.0489(15) 0.0365(14) 0.0007(12) 0.0268(11) 0.0124(12)
F12 0.0422(14) 0.103(2) 0.0541(17) 0.0160(16) 0.0335(13) 0.0239(14)
F13 0.0295(13) 0.103(2) 0.0526(17) 0.0214(16) 0.0150(12) -0.0088(14)
F14 0.0466(15) 0.0513(17) 0.0577(18) -0.0072(14) 0.0126(13) -0.0184(13)
F15 0.0384(12) 0.0357(13) 0.0503(15) -0.0152(12) 0.0182(12) -0.0012(11)
F16 0.0437(12) 0.0445(14) 0.0339(13) 0.0021(11) 0.0260(11) 0.0111(11)
F17 0.0591(15) 0.0710(18) 0.0423(15) 0.0211(13) 0.0363(13) 0.0129(13)
F18 0.0428(13) 0.0365(14) 0.0524(16) 0.0203(12) 0.0230(12) 0.0036(11)
F19 0.0455(13) 0.0220(12) 0.0560(16) -0.0018(11) 0.0243(12) 0.0028(10)
F20 0.0456(12) 0.0267(12) 0.0323(13) -0.0057(10) 0.0242(11) 0.0020(10)
C67 0.037(2) 0.0221(19) 0.029(2) 0.0009(16) 0.0206(18) 0.0018(16)
C68 0.042(2) 0.033(2) 0.031(2) 0.0037(18) 0.0211(19) 0.0067(18)
C69 0.052(3) 0.039(2) 0.030(2) 0.003(2) 0.024(2) 0.008(2)
C70 0.066(3) 0.035(2) 0.044(3) -0.003(2) 0.042(2) -0.002(2)
C71 0.043(2) 0.034(2) 0.045(3) -0.004(2) 0.031(2) -0.0049(19)
C72 0.038(2) 0.025(2) 0.026(2) -0.0032(17) 0.0169(19) -0.0019(17)
C73 0.046(2) 0.024(2) 0.044(3) -0.0059(19) 0.038(2) -0.0036(18)
C74 0.081(3) 0.030(2) 0.051(3) 0.001(2) 0.052(3) 0.003(2)
C75 0.109(4) 0.022(3) 0.081(4) 0.002(3) 0.076(4) 0.002(3)
C76 0.098(4) 0.029(3) 0.092(4) -0.022(3) 0.075(4) -0.023(3)
C77 0.052(3) 0.049(3) 0.072(4) -0.031(3) 0.044(3) -0.022(2)
C78 0.044(2) 0.027(2) 0.055(3) -0.015(2) 0.036(2) -0.010(2)
C79 0.0309(19) 0.026(2) 0.026(2) 0.0099(17) 0.0130(17) 0.0058(16)
C80 0.036(2) 0.034(2) 0.029(2) 0.0088(19) 0.0206(18) 0.0075(18)
C81 0.031(2) 0.062(3) 0.032(2) 0.022(2) 0.018(2) 0.017(2)
C82 0.030(2) 0.061(3) 0.036(3) 0.017(2) 0.012(2) -0.001(2)
C83 0.036(2) 0.041(3) 0.033(3) 0.006(2) 0.007(2) -0.007(2)
C84 0.030(2) 0.032(2) 0.032(2) 0.0023(19) 0.0131(19) 0.0017(18)
C85 0.0192(17) 0.026(2) 0.022(2) -0.0009(16) 0.0098(16) -0.0019(15)
C86 0.0257(18) 0.030(2) 0.032(2) -0.0006(18) 0.0167(18) -0.0006(16)
C87 0.032(2) 0.043(2) 0.027(2) 0.0056(19) 0.0184(18) -0.0038(18)
C88 0.0279(19) 0.032(2) 0.034(2) 0.0110(18) 0.0129(18) -0.0028(17)
C89 0.0230(18) 0.022(2) 0.039(2) -0.0029(17) 0.0120(18) -0.0027(15)
C90 0.0265(18) 0.022(2) 0.025(2) -0.0045(16) 0.0112(17) -0.0066(15)
B1 0.031(2) 0.023(2) 0.023(2) 0.0014(18) 0.0148(19) 0.0026(18)

loop_
_atom_type_symbol
_atom_type_description
_atom_type_scat_dispersion_real
_atom_type_scat_dispersion_imag
_atom_type_scat_source
C C 0.0033 0.0016 'International Tables Vol C Tables 4.2.6.8 and 6.1.1.4'
H H 0.0000 0.0000 'International Tables Vol C Tables 4.2.6.8 and 6.1.1.4'
B B 0.0013 0.0007 'International Tables Vol C Tables 4.2.6.8 and 6.1.1.4'
F F 0.0171 0.0103 'International Tables Vol C Tables 4.2.6.8 and 6.1.1.4'
N N 0.0061 0.0033 'International Tables Vol C Tables 4.2.6.8 and 6.1.1.4'
O O 0.0106 0.0060 'International Tables Vol C Tables 4.2.6.8 and 6.1.1.4'
P P 0.1023 0.0942 'International Tables Vol C Tables 4.2.6.8 and 6.1.1.4'
Zr Zr -2.9673 0.5597 'International Tables Vol C Tables 4.2.6.8 and 6.1.1.4'

loop_
_geom_angle_atom_site_label_1
_geom_angle_atom_site_label_2
_geom_angle_atom_site_label_3
_geom_angle
O2 Zr1 O1 96.27(11)
O2 Zr1 C5 94.39(12)
O1 Zr1 C5 128.75(11)
O2 Zr1 C15 85.37(11)
O1 Zr1 C15 86.57(12)
C5 Zr1 C15 144.30(13)
O2 Zr1 C11 81.69(11)
O1 Zr1 C11 119.21(11)
C5 Zr1 C11 111.90(13)
C15 Zr1 C11 32.65(12)
O2 Zr1 C3 130.14(11)
O1 Zr1 C3 82.11(11)
C5 Zr1 C3 53.86(13)
C15 Zr1 C3 143.57(13)
C11 Zr1 C3 141.83(13)
O2 Zr1 C1 79.12(11)
O1 Zr1 C1 102.02(11)
C5 Zr1 C1 32.39(12)
C15 Zr1 C1 162.95(13)
C11 Zr1 C1 136.02(13)
C3 Zr1 C1 53.17(12)
O2 Zr1 C12 110.11(12)
O1 Zr1 C12 128.07(11)
C5 Zr1 C12 93.84(12)
C15 Zr1 C12 53.65(12)
C11 Zr1 C12 32.41(11)
C3 Zr1 C12 109.42(12)
C1 Zr1 C12 125.88(12)
O2 Zr1 C2 98.88(12)
O1 Zr1 C2 75.31(11)
C5 Zr1 C2 53.52(13)
C15 Zr1 C2 161.70(13)
C11 Zr1 C2 165.42(13)
C3 Zr1 C2 32.25(12)
C1 Zr1 C2 31.79(12)
C12 Zr1 C2 138.24(12)
O2 Zr1 C14 116.43(12)
O1 Zr1 C14 75.06(11)
C5 Zr1 C14 140.10(13)
C15 Zr1 C14 32.43(12)
C11 Zr1 C14 53.76(12)
C3 Zr1 C14 111.20(13)
C1 Zr1 C14 164.27(12)
C12 Zr1 C14 53.31(12)
C2 Zr1 C14 135.70(13)
O2 Zr1 C4 126.83(12)
O1 Zr1 C4 113.78(11)
C5 Zr1 C4 32.62(12)
C15 Zr1 C4 136.40(12)
C11 Zr1 C4 115.10(13)
C3 Zr1 C4 32.08(12)
C1 Zr1 C4 53.19(12)
C12 Zr1 C4 85.23(12)
C2 Zr1 C4 53.09(12)
C14 Zr1 C4 113.30(12)
O2 Zr1 C13 134.34(11)
O1 Zr1 C13 98.96(11)
C5 Zr1 C13 108.40(12)
C15 Zr1 C13 53.16(12)
C11 Zr1 C13 53.37(12)
C3 Zr1 C13 94.58(12)
C1 Zr1 C13 137.68(12)
C12 Zr1 C13 32.14(11)
C2 Zr1 C13 126.58(12)
C14 Zr1 C13 31.75(11)
C4 Zr1 C13 84.74(12)
N1 P1 C26 115.25(19)
N1 P1 C30 102.6(2)
C26 P1 C30 117.7(2)
N1 P1 C22A 100.5(3)
C26 P1 C22A 137.8(3)
C30 P1 C22A 72.2(3)
N1 P1 C26A 114.2(2)
C26 P1 C26A 30.3(3)
C30 P1 C26A 139.5(2)
C22A P1 C26A 114.8(3)
N1 P1 C22 99.9(2)
C26 P1 C22 109.6(2)
C30 P1 C22 110.2(2)
C22A P1 C22 38.9(3)
C26A P1 C22 80.4(3)
N1 P1 C30A 107.3(3)
C26 P1 C30A 74.6(3)
C30 P1 C30A 46.9(3)
C22A P1 C30A 116.7(4)
C26A P1 C30A 103.6(4)
C22 P1 C30A 147.5(3)
N2 O1 Zr1 123.4(2)
C21 O2 Zr1 169.9(2)
N1 N2 O1 111.9(3)
N2 N1 P1 116.9(3)
C2 C1 C5 108.7(3)
C2 C1 C6 126.4(4)
C5 C1 C6 124.9(4)
C2 C1 Zr1 74.5(2)
C5 C1 Zr1 72.5(2)
C6 C1 Zr1 121.0(2)
C1 C2 C3 108.1(3)
C1 C2 C7 126.0(4)
C3 C2 C7 125.7(4)
C1 C2 Zr1 73.8(2)
C3 C2 Zr1 73.4(2)
C7 C2 Zr1 122.4(2)
C4 C3 C2 108.0(3)
C4 C3 C8 127.2(4)
C2 C3 C8 124.5(4)
C4 C3 Zr1 74.6(2)
C2 C3 Zr1 74.3(2)
C8 C3 Zr1 122.7(3)
C3 C4 C5 107.7(3)
C3 C4 C9 125.9(4)
C5 C4 C9 124.9(4)
C3 C4 Zr1 73.3(2)
C5 C4 Zr1 71.9(2)
C9 C4 Zr1 131.4(3)
C1 C5 C4 107.3(3)
C1 C5 C10 125.5(4)
C4 C5 C10 126.6(4)
C1 C5 Zr1 75.1(2)
C4 C5 Zr1 75.5(2)
C10 C5 Zr1 122.1(3)
C12 C11 C15 107.7(3)
C12 C11 C16 124.4(4)
C15 C11 C16 127.8(4)
C12 C11 Zr1 74.7(2)
C15 C11 Zr1 73.6(2)
C16 C11 Zr1 120.5(2)
C11 C12 C13 108.0(3)
C11 C12 C17 122.7(3)
C13 C12 C17 127.9(3)
C11 C12 Zr1 72.9(2)
C13 C12 Zr1 75.2(2)
C17 C12 Zr1 128.3(2)
C14 C13 C12 108.3(3)
C14 C13 C18 123.4(3)
C12 C13 C18 127.3(3)
C14 C13 Zr1 73.3(2)
C12 C13 Zr1 72.6(2)
C18 C13 Zr1 128.7(2)
C13 C14 C15 107.8(3)
C13 C14 C19 125.2(4)
C15 C14 C19 126.9(4)
C13 C14 Zr1 74.9(2)
C15 C14 Zr1 72.3(2)
C19 C14 Zr1 121.8(3)
C11 C15 C14 108.2(3)
C11 C15 C20 126.8(4)
C14 C15 C20 125.0(4)
C11 C15 Zr1 73.8(2)
C14 C15 Zr1 75.3(2)
C20 C15 Zr1 119.0(3)
C25 C22 C27 105.4(5)
C25 C22 C23 102.7(5)
C27 C22 C23 108.6(5)
C25 C22 P1 109.9(3)
C27 C22 P1 114.0(4)
C23 C22 P1 115.2(4)
C29 C26 C31 114.0(5)
C29 C26 C28 108.7(4)
C31 C26 C28 102.1(4)
C29 C26 P1 111.9(3)
C31 C26 P1 106.0(4)
C28 C26 P1 113.9(3)
C24 C30 C33 103.2(5)
C24 C30 C32 109.2(5)
C33 C30 C32 110.9(6)
C24 C30 P1 113.4(4)
C33 C30 P1 107.4(4)
C32 C30 P1 112.4(4)
C27A C22A C23A 104.7(7)
C27A C22A P1 103.8(6)
C23A C22A P1 105.9(6)
C31A C26A P1 106.5(6)
C33A C30A C32A 103.9(10)
C33A C30A C24A 96.7(9)
C32A C30A C24A 106.1(8)
C33A C30A P1 114.1(8)
C32A C30A P1 115.9(6)
C24A C30A P1 117.6(7)
C68 C67 C72 113.2(3)
C68 C67 B1 127.3(3)
C72 C67 B1 119.3(3)
F1 C68 C67 121.2(3)
F1 C68 C69 115.5(3)
C67 C68 C69 123.3(4)
F2 C69 C70 119.6(4)
F2 C69 C68 119.8(4)
C70 C69 C68 120.6(4)
F3 C70 C71 120.7(4)
F3 C70 C69 120.5(4)
C71 C70 C69 118.8(4)
F4 C71 C70 120.0(4)
F4 C71 C72 121.0(4)
C70 C71 C72 119.0(4)
F5 C72 C71 115.9(3)
F5 C72 C67 119.0(3)
C71 C72 C67 125.1(4)
C74 C73 C78 112.9(4)
C74 C73 B1 119.7(4)
C78 C73 B1 126.9(3)
F6 C74 C75 115.5(4)
F6 C74 C73 119.0(4)
C75 C74 C73 125.5(5)
F7 C75 C74 121.3(5)
F7 C75 C76 120.8(5)
C74 C75 C76 117.9(5)
C77 C76 F8 121.1(6)
C77 C76 C75 119.6(4)
F8 C76 C75 119.3(5)
C76 C77 F9 120.3(4)
C76 C77 C78 120.4(5)
F9 C77 C78 119.2(5)
F10 C78 C73 121.2(3)
F10 C78 C77 115.2(4)
C73 C78 C77 123.6(4)
C84 C79 C80 112.5(3)
C84 C79 B1 119.5(3)
C80 C79 B1 127.3(3)
F11 C80 C81 114.8(3)
F11 C80 C79 120.9(3)
C81 C80 C79 124.2(4)
F12 C81 C82 119.8(4)
F12 C81 C80 120.0(4)
C82 C81 C80 120.2(4)
F13 C82 C81 121.4(4)
F13 C82 C83 120.3(4)
C81 C82 C83 118.3(4)
F14 C83 C84 121.0(4)
F14 C83 C82 119.5(4)
C84 C83 C82 119.5(4)
F15 C84 C83 115.7(4)
F15 C84 C79 119.1(3)
C83 C84 C79 125.1(4)
C86 C85 C90 113.2(3)
C86 C85 B1 119.9(3)
C90 C85 B1 126.4(3)
F16 C86 C87 116.3(3)
F16 C86 C85 119.5(3)
C87 C86 C85 124.2(3)
F17 C87 C86 121.0(4)
F17 C87 C88 119.0(3)
C86 C87 C88 120.1(4)
F18 C88 C89 121.2(4)
F18 C88 C87 120.5(4)
C89 C88 C87 118.3(3)
F19 C89 C88 120.0(3)
F19 C89 C90 120.2(4)
C88 C89 C90 119.8(4)
F20 C90 C89 115.2(3)
F20 C90 C85 120.6(3)
C89 C90 C85 124.2(4)
C67 B1 C85 113.5(3)
C67 B1 C73 101.8(3)
C85 B1 C73 113.7(3)
C67 B1 C79 114.9(3)
C85 B1 C79 100.5(3)
C73 B1 C79 113.0(3)

loop_
_geom_bond_atom_site_label_1
_geom_bond_atom_site_label_2
_geom_bond_distance
Zr1 O2 1.916(2)
Zr1 O1 2.151(3)
Zr1 C5 2.513(4)
Zr1 C15 2.519(3)
Zr1 C11 2.521(4)
Zr1 C3 2.543(4)
Zr1 C1 2.545(3)
Zr1 C12 2.544(4)
Zr1 C2 2.554(3)
Zr1 C14 2.558(3)
Zr1 C4 2.560(4)
Zr1 C13 2.578(3)
P1 N1 1.683(3)
P1 C26 1.852(4)
P1 C30 1.858(4)
P1 C22A 1.861(5)
P1 C26A 1.867(5)
P1 C22 1.881(4)
P1 C30A 1.885(5)
O1 N2 1.300(4)
O2 C21 1.397(4)
N2 N1 1.266(4)
C1 C2 1.397(5)
C1 C5 1.411(5)
C1 C6 1.498(5)
C2 C3 1.416(5)
C2 C7 1.496(5)
C3 C4 1.410(5)
C3 C8 1.498(5)
C4 C5 1.425(5)
C4 C9 1.501(5)
C5 C10 1.505(6)
C11 C12 1.414(5)
C11 C15 1.417(5)
C11 C16 1.498(5)
C12 C13 1.418(5)
C12 C17 1.510(5)
C13 C14 1.405(5)
C13 C18 1.494(5)
C14 C15 1.418(5)
C14 C19 1.503(5)
C15 C20 1.504(5)
C22 C25 1.531(5)
C22 C27 1.545(5)
C22 C23 1.549(5)
C26 C29 1.525(4)
C26 C31 1.525(4)
C26 C28 1.527(4)
C30 C24 1.536(5)
C30 C33 1.539(5)
C30 C32 1.540(5)
C22A C27A 1.549(5)
C22A C23A 1.552(5)
C26A C31A 1.527(5)
C30A C33A 1.542(5)
C30A C32A 1.544(5)
C30A C24A 1.546(5)
F1 C68 1.348(4)
F2 C69 1.349(4)
F3 C70 1.342(4)
F4 C71 1.342(4)
F5 C72 1.345(4)
F6 C74 1.363(5)
F7 C75 1.335(5)
F8 C76 1.341(5)
F9 C77 1.357(5)
F10 C78 1.346(5)
F11 C80 1.353(4)
F12 C81 1.350(5)
F13 C82 1.343(4)
F14 C83 1.350(5)
F15 C84 1.353(4)
F16 C86 1.348(4)
F17 C87 1.344(4)
F18 C88 1.339(4)
F19 C89 1.344(4)
F20 C90 1.347(4)
C67 C68 1.375(5)
C67 C72 1.403(5)
C67 B1 1.636(5)
C68 C69 1.385(5)
C69 C70 1.374(6)
C70 C71 1.365(6)
C71 C72 1.371(5)
C73 C74 1.381(6)
C73 C78 1.381(6)
C73 B1 1.654(6)
C74 C75 1.378(6)
C75 C76 1.382(7)
C76 C77 1.339(7)
C77 C78 1.385(6)
C79 C84 1.381(5)
C79 C80 1.387(5)
C79 B1 1.663(5)
C80 C81 1.385(5)
C81 C82 1.356(6)
C82 C83 1.379(6)
C83 C84 1.372(5)
C85 C86 1.376(5)
C85 C90 1.391(5)
C85 B1 1.652(5)
C86 C87 1.370(5)
C87 C88 1.376(5)
C88 C89 1.365(5)
C89 C90 1.371(5)
